data_1561011
loop_
_publ_author_name
'Li, Qiang'
'Geng, Lei'
'Lu, Hong-Yan'
'Dai, Kai'
'Cheng, Wen-Dan'

_publ_section_title
;
 Crystal structures and characterizations of two new selenite chlorides:
 1D Ba2Zn(SeO3)2Cl2 and 2D BaZn2(SeO3)2Cl2
;
_journal_name_full 'Journal of Solid State Chemistry'
_journal_page_first 117
_journal_page_last 122
_journal_paper_doi 10.1016/j.jssc.2018.05.035
_journal_volume 265
_journal_year 2018
_chemical_formula_sum 'Ba Cl2 O6 Se2 Zn2'
_chemical_formula_weight 592.90
_space_group_crystal_system trigonal
_space_group_IT_number 166
_space_group_name_Hall '-R 3 2"'
_space_group_name_H-M_alt 'R -3 m :H'
_atom_sites_solution_hydrogens .
_cell_angle_alpha 90
_cell_angle_beta 90
_cell_angle_gamma 120
_cell_formula_units_Z 3
_cell_length_a 5.5156(3)
_cell_length_b 5.5156(3)
_cell_length_c 24.584(3)
_cell_measurement_reflns_used 3298
_cell_measurement_temperature 298(2)
_cell_measurement_theta_max 54.908
_cell_measurement_theta_min 8.693
_cell_volume 647.69(9)
_computing_structure_refinement 'SHELXL-2014/7 (Sheldrick, 2014)'
_diffrn_ambient_temperature 298(2)
_diffrn_measured_fraction_theta_full 0.994
_diffrn_measured_fraction_theta_max 0.995
_diffrn_measurement_device_type 'Bruker D8 QUEST'
_diffrn_radiation_type MoK\a
_diffrn_radiation_wavelength 0.71073
_diffrn_reflns_av_R_equivalents 0.0200
_diffrn_reflns_av_unetI/netI 0.0067
_diffrn_reflns_Laue_measured_fraction_full 0.994
_diffrn_reflns_Laue_measured_fraction_max 0.995
_diffrn_reflns_limit_h_max 7
_diffrn_reflns_limit_h_min -7
_diffrn_reflns_limit_k_max 7
_diffrn_reflns_limit_k_min -7
_diffrn_reflns_limit_l_max 31
_diffrn_reflns_limit_l_min -31
_diffrn_reflns_number 4041
_diffrn_reflns_point_group_measured_fraction_full 0.994
_diffrn_reflns_point_group_measured_fraction_max 0.995
_diffrn_reflns_theta_full 25.242
_diffrn_reflns_theta_max 27.453
_diffrn_reflns_theta_min 4.346
_exptl_absorpt_coefficient_mu 19.056
_exptl_absorpt_correction_type multi-scan
_exptl_crystal_colour colorless
_exptl_crystal_density_diffrn 4.560
_exptl_crystal_description plate-like
_exptl_crystal_F_000 798
_exptl_crystal_size_max 0.200
_exptl_crystal_size_mid 0.200
_exptl_crystal_size_min 0.100
_exptl_transmission_factor_max 0.149
_exptl_transmission_factor_min 0.031
_refine_diff_density_max 0.277
_refine_diff_density_min -0.245
_refine_diff_density_rms 0.089
_refine_ls_extinction_coef 0.00259(18)
_refine_ls_extinction_expression Fc^*^=kFc[1+0.001xFc^2^\l^3^/sin(2\q)]^-1/4^
_refine_ls_extinction_method 'SHELXL-2014/7 (Sheldrick 2014'
_refine_ls_goodness_of_fit_ref 1.098
_refine_ls_hydrogen_treatment undef
_refine_ls_matrix_type full
_refine_ls_number_parameters 19
_refine_ls_number_reflns 219
_refine_ls_number_restraints 0
_refine_ls_restrained_S_all 1.098
_refine_ls_R_factor_all 0.0120
_refine_ls_R_factor_gt 0.0114
_refine_ls_shift/su_max 0.000
_refine_ls_shift/su_mean 0.000
_refine_ls_structure_factor_coef Fsqd
_refine_ls_weighting_details 'w=1/[\s^2^(Fo^2^)+(0.0158P)^2^+2.6816P] where P=(Fo^2^+2Fc^2^)/3'
_refine_ls_weighting_scheme calc
_refine_ls_wR_factor_gt 0.0286
_refine_ls_wR_factor_ref 0.0290
_reflns_Friedel_coverage 0.000
_reflns_Friedel_fraction_full .
_reflns_Friedel_fraction_max .
_reflns_number_gt 213
_reflns_number_total 219
_reflns_threshold_expression 'I > 2\s(I)'
_cod_data_source_file JSSC-2018-265-117.cif
_cod_data_source_block b
_cod_original_cell_volume 647.69(11)
_cod_original_sg_symbol_H-M 'R -3 m'
_cod_original_formula_sum 'Ba1 Cl2 O6 Se2 Zn2'
_cod_database_code 1561011
_shelx_space_group_comment
;
The symmetry employed for this shelxl refinement is uniquely defined
by the following loop, which should always be used as a source of
symmetry information in preference to the above space-group names.
They are only intended as comments.
;
_shelx_estimated_absorpt_t_min 0.115
_shelx_estimated_absorpt_t_max 0.252

loop_
_space_group_symop_operation_xyz
'x, y, z'
'-y, x-y, z'
'-x+y, -x, z'
'y, x, -z'
'-x, -x+y, -z'
'x-y, -y, -z'
'x+2/3, y+1/3, z+1/3'
'-y+2/3, x-y+1/3, z+1/3'
'-x+y+2/3, -x+1/3, z+1/3'
'y+2/3, x+1/3, -z+1/3'
'-x+2/3, -x+y+1/3, -z+1/3'
'x-y+2/3, -y+1/3, -z+1/3'
'x+1/3, y+2/3, z+2/3'
'-y+1/3, x-y+2/3, z+2/3'
'-x+y+1/3, -x+2/3, z+2/3'
'y+1/3, x+2/3, -z+2/3'
'-x+1/3, -x+y+2/3, -z+2/3'
'x-y+1/3, -y+2/3, -z+2/3'
'-x, -y, -z'
'y, -x+y, -z'
'x-y, x, -z'
'-y, -x, z'
'x, x-y, z'
'-x+y, y, z'
'-x+2/3, -y+1/3, -z+1/3'
'y+2/3, -x+y+1/3, -z+1/3'
'x-y+2/3, x+1/3, -z+1/3'
'-y+2/3, -x+1/3, z+1/3'
'x+2/3, x-y+1/3, z+1/3'
'-x+y+2/3, y+1/3, z+1/3'
'-x+1/3, -y+2/3, -z+2/3'
'y+1/3, -x+y+2/3, -z+2/3'
'x-y+1/3, x+2/3, -z+2/3'
'-y+1/3, -x+2/3, z+2/3'
'x+1/3, x-y+2/3, z+2/3'
'-x+y+1/3, y+2/3, z+2/3'

loop_
_atom_site_label
_atom_site_type_symbol
_atom_site_fract_x
_atom_site_fract_y
_atom_site_fract_z
_atom_site_U_iso_or_equiv
_atom_site_adp_type
_atom_site_occupancy
_atom_site_site_symmetry_order
_atom_site_calc_flag
_atom_site_refinement_flags_posn
_atom_site_refinement_flags_adp
_atom_site_refinement_flags_occupancy
_atom_site_disorder_assembly
_atom_site_disorder_group
Ba1 Ba 0.3333 0.6667 0.1667 0.01936(15) Uani 1 12 d S T P . .
Zn1 Zn 0.6667 0.3333 0.06646(2) 0.01289(17) Uani 1 6 d S T P . .
Se1 Se 0.0000 0.0000 0.07410(2) 0.01002(15) Uani 1 6 d S T P . .
O1 O 0.3112(4) 0.1556(2) 0.10711(7) 0.0173(4) Uani 1 2 d S T P . .
Cl1 Cl 0.6667 0.3333 -0.02511(4) 0.0209(3) Uani 1 6 d S T P . .

loop_
_atom_site_aniso_label
_atom_site_aniso_U_11
_atom_site_aniso_U_22
_atom_site_aniso_U_33
_atom_site_aniso_U_23
_atom_site_aniso_U_13
_atom_site_aniso_U_12
Ba1 0.01978(18) 0.01978(18) 0.0185(2) 0.000 0.000 0.00989(9)
Zn1 0.01260(19) 0.01260(19) 0.0135(3) 0.000 0.000 0.00630(10)
Se1 0.01080(18) 0.01080(18) 0.0085(2) 0.000 0.000 0.00540(9)
O1 0.0097(9) 0.0239(8) 0.0135(8) -0.0004(4) -0.0008(7) 0.0048(5)
Cl1 0.0239(4) 0.0239(4) 0.0149(5) 0.000 0.000 0.0119(2)

loop_
_atom_type_symbol
_atom_type_description
_atom_type_scat_dispersion_real
_atom_type_scat_dispersion_imag
_atom_type_scat_source
Ba Ba -0.3244 2.2819 'International Tables Vol C Tables 4.2.6.8 and 6.1.1.4'
Cl Cl 0.1484 0.1585 'International Tables Vol C Tables 4.2.6.8 and 6.1.1.4'
O O 0.0106 0.0060 'International Tables Vol C Tables 4.2.6.8 and 6.1.1.4'
Se Se -0.0929 2.2259 'International Tables Vol C Tables 4.2.6.8 and 6.1.1.4'
Zn Zn 0.2839 1.4301 'International Tables Vol C Tables 4.2.6.8 and 6.1.1.4'

loop_
_geom_angle_atom_site_label_1
_geom_angle_atom_site_label_2
_geom_angle_atom_site_label_3
_geom_angle
_geom_angle_site_symmetry_1
_geom_angle_site_symmetry_3
O1 Ba1 O1 180.0 27 3_565
O1 Ba1 O1 99.82(3) 27 26_455
O1 Ba1 O1 80.18(3) 3_565 26_455
O1 Ba1 O1 99.82(3) 27 25_565
O1 Ba1 O1 80.18(3) 3_565 25_565
O1 Ba1 O1 99.82(3) 26_455 25_565
O1 Ba1 O1 48.66(7) 27 25
O1 Ba1 O1 131.34(7) 3_565 25
O1 Ba1 O1 56.16(7) 26_455 25
O1 Ba1 O1 123.94(5) 25_565 25
O1 Ba1 O1 80.18(3) 27 2_665
O1 Ba1 O1 99.82(3) 3_565 2_665
O1 Ba1 O1 180.0 26_455 2_665
O1 Ba1 O1 80.18(3) 25_565 2_665
O1 Ba1 O1 123.84(7) 25 2_665
O1 Ba1 O1 56.16(7) 27 26_565
O1 Ba1 O1 123.84(7) 3_565 26_565
O1 Ba1 O1 123.94(5) 26_455 26_565
O1 Ba1 O1 48.66(7) 25_565 26_565
O1 Ba1 O1 99.82(3) 25 26_565
O1 Ba1 O1 56.06(5) 2_665 26_565
O1 Ba1 O1 80.18(3) 27 .
O1 Ba1 O1 99.82(3) 3_565 .
O1 Ba1 O1 80.18(3) 26_455 .
O1 Ba1 O1 180.0 25_565 .
O1 Ba1 O1 56.06(5) 25 .
O1 Ba1 O1 99.82(3) 2_665 .
O1 Ba1 O1 131.34(7) 26_565 .
O1 Ba1 O1 123.94(5) 27 27_455
O1 Ba1 O1 56.05(5) 3_565 27_455
O1 Ba1 O1 48.66(7) 26_455 27_455
O1 Ba1 O1 56.16(7) 25_565 27_455
O1 Ba1 O1 99.82(3) 25 27_455
O1 Ba1 O1 131.34(7) 2_665 27_455
O1 Ba1 O1 99.82(3) 26_565 27_455
O1 Ba1 O1 123.84(7) . 27_455
O1 Ba1 O1 131.34(7) 27 1_565
O1 Ba1 O1 48.66(7) 3_565 1_565
O1 Ba1 O1 123.84(7) 26_455 1_565
O1 Ba1 O1 56.05(5) 25_565 1_565
O1 Ba1 O1 180.0 25 1_565
O1 Ba1 O1 56.16(7) 2_665 1_565
O1 Ba1 O1 80.18(3) 26_565 1_565
O1 Ba1 O1 123.95(5) . 1_565
O1 Ba1 O1 80.18(3) 27_455 1_565
O1 Ba1 O1 123.84(7) 27 2
O1 Ba1 O1 56.16(7) 3_565 2
O1 Ba1 O1 56.05(5) 26_455 2
O1 Ba1 O1 131.34(7) 25_565 2
O1 Ba1 O1 80.18(3) 25 2
O1 Ba1 O1 123.95(5) 2_665 2
O1 Ba1 O1 180.0 26_565 2
O1 Ba1 O1 48.66(7) . 2
O1 Ba1 O1 80.18(3) 27_455 2
O1 Ba1 O1 99.82(3) 1_565 2
O1 Ba1 O1 56.06(5) 27 3_665
O1 Ba1 O1 123.95(5) 3_565 3_665
O1 Ba1 O1 131.34(7) 26_455 3_665
O1 Ba1 O1 123.84(7) 25_565 3_665
O1 Ba1 O1 80.18(3) 25 3_665
O1 Ba1 O1 48.66(7) 2_665 3_665
O1 Ba1 O1 80.18(3) 26_565 3_665
O1 Ba1 O1 56.16(7) . 3_665
O1 Ba1 O1 180.0 27_455 3_665
O1 Ba1 O1 99.82(3) 1_565 3_665
O1 Ba1 O1 99.82(3) 2 3_665
O1 Zn1 O1 96.55(7) 2_655 3_665
O1 Zn1 O1 96.55(7) 2_655 .
O1 Zn1 O1 96.55(7) 3_665 .
O1 Zn1 Cl1 120.48(5) 2_655 .
O1 Zn1 Cl1 120.48(5) 3_665 .
O1 Zn1 Cl1 120.48(5) . .
O1 Se1 O1 98.95(8) . 3
O1 Se1 O1 98.95(8) . 2
O1 Se1 O1 98.95(8) 3 2
Se1 O1 Zn1 120.89(9) . .
Se1 O1 Ba1 104.73(5) . .
Zn1 O1 Ba1 102.03(4) . .
Se1 O1 Ba1 104.73(5) . 1_545
Zn1 O1 Ba1 102.04(4) . 1_545
Ba1 O1 Ba1 123.95(5) . 1_545
Zn1 Cl1 Ba1 180.0 . 13_544

loop_
_geom_bond_atom_site_label_1
_geom_bond_atom_site_label_2
_geom_bond_distance
_geom_bond_site_symmetry_2
Ba1 O1 3.1242(8) 27
Ba1 O1 3.1242(8) 3_565
Ba1 O1 3.1242(8) 26_455
Ba1 O1 3.1243(8) 25_565
Ba1 O1 3.1242(8) 25
Ba1 O1 3.1242(8) 2_665
Ba1 O1 3.1242(8) 26_565
Ba1 O1 3.1242(8) .
Ba1 O1 3.1242(8) 27_455
Ba1 O1 3.1242(8) 1_565
Ba1 O1 3.1242(8) 2
Ba1 O1 3.1242(8) 3_665
Zn1 O1 1.9703(19) 2_655
Zn1 O1 1.9703(19) 3_665
Zn1 O1 1.9703(19) .
Zn1 Cl1 2.2512(12) .
Se1 O1 1.6934(19) .
Se1 O1 1.6934(18) 3
Se1 O1 1.6934(18) 2
O1 Ba1 3.1242(8) 1_545
Cl1 Ba1 3.4800(12) 13_544

loop_
_geom_torsion_atom_site_label_1
_geom_torsion_atom_site_label_2
_geom_torsion_atom_site_label_3
_geom_torsion_atom_site_label_4
_geom_torsion
_geom_torsion_site_symmetry_1
_geom_torsion_site_symmetry_2
_geom_torsion_site_symmetry_3
_geom_torsion_site_symmetry_4
O1 Se1 O1 Zn1 129.69(5) 3 . . .
O1 Se1 O1 Zn1 -129.69(5) 2 . . .
O1 Se1 O1 Ba1 -116.20(8) 3 . . .
O1 Se1 O1 Ba1 -15.58(10) 2 . . .
O1 Se1 O1 Ba1 15.57(10) 3 . . 1_545
O1 Se1 O1 Ba1 116.20(8) 2 . . 1_545
